data_4030486
loop_
_publ_author_name
'Wegner, B.'
'Essmann, R.'
'Bock, J.'
'Jacobs, H.'
'Fischer, P.'

_publ_section_title
;
 Structure of H- -ionic-conductivity of barium hydride nitrid, Ba2H(D)N
;
_journal_name_full 'European Journal of Solid State and Inorganic Chemistry'
_journal_page_first 1217
_journal_page_last 1227
_journal_volume 29
_journal_year 1992
_chemical_formula_sum 'Ba2 D0.93 N'
_chemical_formula_weight 290.54
_space_group_IT_number 166
_symmetry_cell_setting trigonal
_symmetry_Int_Tables_number 166
_symmetry_space_group_name_Hall '-R 3 2"'
_symmetry_space_group_name_H-M 'R -3 m :H'
_cell_angle_alpha 90
_cell_angle_beta 90
_cell_angle_gamma 120
_cell_formula_units_Z 3
_cell_length_a 4.008(2)
_cell_length_b 4.008(2)
_cell_length_c 20.282(6)
_cell_volume 282.2(2)
_diffrn_ambient_temperature 10
_diffrn_radiation_probe neutron
_diffrn_radiation_wavelength 1.7058
_exptl_crystal_density_diffrn 5.129
_pd_proc_ls_prof_R_factor 0.0596
_pd_proc_ls_prof_wR_expected 0.0291
_pd_proc_ls_prof_wR_factor 0.0808
_refine_ls_number_parameters 6
_refine_ls_number_reflns 182
_refine_ls_R_I_factor 0.0434
_cod_data_source_file EJSSIC-1992-29-1217-1227-2.cif
_cod_data_source_block Ba2DN
_cod_original_cell_volume 282.2(3)
_cod_original_sg_symbol_H-M 'R -3 m'
_cod_database_code 4030486

loop_
_symmetry_equiv_pos_site_id
_symmetry_equiv_pos_as_xyz
1 x,y,z
2 -y,x-y,z
3 -x+y,-x,z
4 y,x,-z
5 -x,-x+y,-z
6 x-y,-y,-z
7 -x,-y,-z
8 y,-x+y,-z
9 x-y,x,-z
10 -y,-x,z
11 x,x-y,z
12 -x+y,y,z
13 1/3+x,2/3+y,2/3+z
14 1/3-y,2/3+x-y,2/3+z
15 1/3-x+y,2/3-x,2/3+z
16 1/3+y,2/3+x,2/3-z
17 1/3-x,2/3-x+y,2/3-z
18 1/3+x-y,2/3-y,2/3-z
19 1/3-x,2/3-y,2/3-z
20 1/3+y,2/3-x+y,2/3-z
21 1/3+x-y,2/3+x,2/3-z
22 1/3-y,2/3-x,2/3+z
23 1/3+x,2/3+x-y,2/3+z
24 1/3-x+y,2/3+y,2/3+z
25 2/3+x,1/3+y,1/3+z
26 2/3-y,1/3+x-y,1/3+z
27 2/3-x+y,1/3-x,1/3+z
28 2/3+y,1/3+x,1/3-z
29 2/3-x,1/3-x+y,1/3-z
30 2/3+x-y,1/3-y,1/3-z
31 2/3-x,1/3-y,1/3-z
32 2/3+y,1/3-x+y,1/3-z
33 2/3+x-y,1/3+x,1/3-z
34 2/3-y,1/3-x,1/3+z
35 2/3+x,1/3+x-y,1/3+z
36 2/3-x+y,1/3+y,1/3+z

loop_
_atom_site_label
_atom_site_type_symbol
_atom_site_thermal_displace_type
_atom_site_fract_x
_atom_site_fract_y
_atom_site_fract_z
_atom_site_occupancy
_atom_site_U_iso_or_equiv
N N Uiso 0.00000 0.00000 0.50000 1.000 0.019(4)
Ba Ba Uiso 0.00000 0.00000 0.2389(5) 1.000 0.003(3)
D D Uiso 0.00000 0.00000 0.00000 0.94(2) 0.034(6)
